data_7040479
loop_
_publ_author_name
'Baldov\'i, Jos\'e J'
'Duan, Yan'
'Bustos, Carlos'
'Cardona-Serra, Salvador'
'Gouzerh, Pierre'
'Villanneau, Richard'
'Gontard, Geoffrey'
'Clemente-Juan, Juan M'
'Gaita-Ari\~no, Alejandro'
'Gim\'enez-Saiz, Carlos'
'Proust, Anna'
'Coronado, Eugenio'

_publ_section_title
;
 Single ion magnets based on lanthanoid polyoxomolybdate complexes.
;
_journal_issue 42
_journal_name_full 'Dalton transactions (Cambridge, England : 2003)'
_journal_page_first 16653
_journal_page_last 16660
_journal_paper_doi 10.1039/c6dt02258h
_journal_volume 45
_journal_year 2016
_chemical_formula_moiety 'C20 H32 Mo10 N6 O38 Yb, 3(C16 H36 N), C H Cl3'
_chemical_formula_sum 'C69 H141 Cl3 Mo10 N9 O38 Yb'
_chemical_formula_weight 2943.69
_space_group_crystal_system monoclinic
_space_group_IT_number 14
_space_group_name_Hall '-P 2ybc'
_space_group_name_H-M_alt 'P 1 21/c 1'
_symmetry_space_group_name_Hall '-P 2ybc'
_symmetry_space_group_name_H-M 'P 1 21/c 1'
_atom_sites_solution_hydrogens geom
_atom_sites_solution_primary dual
_atom_sites_solution_secondary difmap
_audit_update_record
;
2016-05-31 deposited with the CCDC.
2016-08-24 downloaded from the CCDC.
;
_cell_angle_alpha 90
_cell_angle_beta 107.0700(10)
_cell_angle_gamma 90
_cell_formula_units_Z 4
_cell_length_a 25.7981(4)
_cell_length_b 21.3853(3)
_cell_length_c 19.7968(3)
_cell_measurement_reflns_used 9398
_cell_measurement_temperature 200(1)
_cell_measurement_theta_max 33.17
_cell_measurement_theta_min 2.42
_cell_volume 10440.8(3)
_computing_cell_refinement 'Bruker SAINT'
_computing_data_collection 'Bruker APEX2'
_computing_data_reduction 'Bruker SAINT'
_computing_molecular_graphics 'SXGRAPH (Farrugia, 2012)'
_computing_publication_material 'WinGX publication routines (Farrugia, 2012)'
_computing_structure_refinement 'SHELXL-2014/7 (Sheldrick, 2014)'
_computing_structure_solution 'SHELXT-2014/5 (Sheldrick, 2014)'
_diffrn_ambient_temperature 200(1)
_diffrn_detector_area_resol_mean 8.3333
_diffrn_measured_fraction_theta_full 1.000
_diffrn_measured_fraction_theta_max 0.998
_diffrn_measurement_device_type 'Bruker APEX-II CCD'
_diffrn_measurement_method '\f and \w scans'
_diffrn_radiation_monochromator 'curved graphite'
_diffrn_radiation_source 'fine-focus sealed tube'
_diffrn_radiation_type MoK\a
_diffrn_radiation_wavelength 0.71073
_diffrn_reflns_av_R_equivalents 0.0310
_diffrn_reflns_av_unetI/netI 0.0241
_diffrn_reflns_Laue_measured_fraction_full 1.000
_diffrn_reflns_Laue_measured_fraction_max 0.998
_diffrn_reflns_limit_h_max 39
_diffrn_reflns_limit_h_min -39
_diffrn_reflns_limit_k_max 32
_diffrn_reflns_limit_k_min -32
_diffrn_reflns_limit_l_max 30
_diffrn_reflns_limit_l_min -30
_diffrn_reflns_number 234650
_diffrn_reflns_point_group_measured_fraction_full 1.000
_diffrn_reflns_point_group_measured_fraction_max 0.998
_diffrn_reflns_theta_full 25.242
_diffrn_reflns_theta_max 33.244
_diffrn_reflns_theta_min 0.826
_exptl_absorpt_coefficient_mu 2.200
_exptl_absorpt_correction_T_max 0.932
_exptl_absorpt_correction_T_min 0.549
_exptl_absorpt_correction_type multi-scan
_exptl_absorpt_process_details
; 
R.H. Blessing, Acta Cryst. (1995), A51, 33-38
;
_exptl_crystal_colour red
_exptl_crystal_density_diffrn 1.873
_exptl_crystal_density_method 'not measured'
_exptl_crystal_description prism
_exptl_crystal_F_000 5852
_exptl_crystal_size_max 0.3
_exptl_crystal_size_mid 0.3
_exptl_crystal_size_min 0.05
_refine_diff_density_max 2.258
_refine_diff_density_min -2.290
_refine_diff_density_rms 0.439
_refine_ls_extinction_method none
_refine_ls_goodness_of_fit_ref 1.154
_refine_ls_hydrogen_treatment constr
_refine_ls_matrix_type full
_refine_ls_number_parameters 1233
_refine_ls_number_reflns 40039
_refine_ls_number_restraints 48
_refine_ls_restrained_S_all 1.155
_refine_ls_R_factor_all 0.0929
_refine_ls_R_factor_gt 0.0565
_refine_ls_shift/su_max 0.002
_refine_ls_shift/su_mean 0.000
_refine_ls_structure_factor_coef Fsqd
_refine_ls_weighting_details 'w=1/[\s^2^(Fo^2^)+(0.0557P)^2^+87.5451P] where P=(Fo^2^+2Fc^2^)/3'
_refine_ls_weighting_scheme calc
_refine_ls_wR_factor_gt 0.1294
_refine_ls_wR_factor_ref 0.1719
_reflns_number_gt 29995
_reflns_number_total 40039
_reflns_threshold_expression 'I > 2\s(I)'
_cod_data_source_file c6dt02258h2.cif
_cod_data_source_block YbMo10
_cod_depositor_comments 'Adding full bibliography for 7040469--7040479.cif.'
_cod_original_cell_volume 10440.7(3)
_cod_database_code 7040479
_shelx_space_group_comment
;
The symmetry employed for this shelxl refinement is uniquely defined
by the following loop, which should always be used as a source of
symmetry information in preference to the above space-group names.
They are only intended as comments.
;

loop_
_space_group_symop_operation_xyz
'x, y, z'
'-x, y+1/2, -z+1/2'
'-x, -y, -z'
'x, -y-1/2, z-1/2'

loop_
_atom_site_label
_atom_site_type_symbol
_atom_site_fract_x
_atom_site_fract_y
_atom_site_fract_z
_atom_site_U_iso_or_equiv
_atom_site_adp_type
_atom_site_occupancy
_atom_site_site_symmetry_order
_atom_site_calc_flag
_atom_site_refinement_flags_posn
_atom_site_refinement_flags_adp
_atom_site_refinement_flags_occupancy
_atom_site_disorder_assembly
_atom_site_disorder_group
Yb1 Yb 0.27582(2) 0.47378(2) 0.59309(2) 0.02345(5) Uani 1 1 d . . . . .
Mo1 Mo 0.36750(2) 0.55905(2) 0.75009(2) 0.02822(9) Uani 1 1 d . . . . .
Mo2 Mo 0.32490(2) 0.42472(3) 0.78481(2) 0.03376(11) Uani 1 1 d . . . . .
Mo3 Mo 0.38449(2) 0.35787(2) 0.68155(3) 0.02910(9) Uani 1 1 d . . . . .
Mo4 Mo 0.42758(2) 0.49278(2) 0.64751(2) 0.02223(8) Uani 1 1 d . . . . .
Mo5 Mo 0.46160(2) 0.44613(2) 0.81896(2) 0.02818(9) Uani 1 1 d . . . . .
Mo6 Mo 0.13371(2) 0.53965(2) 0.52985(2) 0.02737(9) Uani 1 1 d . . . . .
Mo7 Mo 0.14419(2) 0.39279(2) 0.50051(2) 0.02856(9) Uani 1 1 d . . . . .
Mo8 Mo 0.22058(2) 0.42454(2) 0.40219(2) 0.02504(8) Uani 1 1 d . . . . .
Mo9 Mo 0.20999(2) 0.57188(2) 0.43155(2) 0.02580(8) Uani 1 1 d . . . . .
Mo10 Mo 0.09442(2) 0.48963(2) 0.35765(2) 0.02821(9) Uani 1 1 d . . . . .
Cl1A Cl 0.8188(3) 0.4531(4) 0.8343(4) 0.120(2) Uani 0.6 1 d D U P A 1
Cl2A Cl 0.7055(3) 0.4496(5) 0.7931(5) 0.130(3) Uani 0.6 1 d D U P A 1
Cl3A Cl 0.7612(6) 0.5694(4) 0.8172(6) 0.183(4) Uani 0.6 1 d D U P A 1
Cl1B Cl 0.7117(6) 0.5017(13) 0.7840(11) 0.217(10) Uani 0.4 1 d D U P B 2
Cl2B Cl 0.8210(6) 0.5425(9) 0.8558(7) 0.169(6) Uani 0.4 1 d D U P B 2
Cl3B Cl 0.8108(7) 0.4256(7) 0.7905(8) 0.160(6) Uani 0.4 1 d D U P B 2
O1 O 0.31127(14) 0.55444(19) 0.6747(2) 0.0281(7) Uani 1 1 d . . . . .
O2 O 0.27509(15) 0.4394(2) 0.7049(2) 0.0318(8) Uani 1 1 d . . . . .
O3 O 0.32555(15) 0.38177(18) 0.6177(2) 0.0289(7) Uani 1 1 d . . . . .
O4 O 0.36312(14) 0.49660(18) 0.58640(19) 0.0256(7) Uani 1 1 d . . . . .
O5 O 0.36830(18) 0.6325(2) 0.7826(3) 0.0452(11) Uani 1 1 d . . . . .
O6 O 0.33731(16) 0.5114(2) 0.8103(2) 0.0381(10) Uani 1 1 d . . . . .
O7 O 0.2919(2) 0.3989(3) 0.8423(3) 0.0551(15) Uani 1 1 d . . . . .
O8 O 0.35073(17) 0.3482(2) 0.7551(2) 0.0394(10) Uani 1 1 d . . . . .
O9 O 0.3966(2) 0.2831(2) 0.6610(3) 0.0462(12) Uani 1 1 d . . . . .
O10 O 0.43291(15) 0.40324(18) 0.6436(2) 0.0288(7) Uani 1 1 d . . . . .
O11 O 0.47266(15) 0.5163(2) 0.6045(2) 0.0324(8) Uani 1 1 d . . . . .
O12 O 0.42080(14) 0.56487(18) 0.7000(2) 0.0270(7) Uani 1 1 d . . . . .
O13 O 0.39070(13) 0.45712(17) 0.73338(18) 0.0233(6) Uani 1 1 d . . . . .
O14 O 0.44489(16) 0.5339(2) 0.8366(2) 0.0336(9) Uani 1 1 d . . . . .
O15 O 0.40638(17) 0.4174(3) 0.8650(2) 0.0412(11) Uani 1 1 d . . . . .
O16 O 0.45748(17) 0.3599(2) 0.7759(2) 0.0348(9) Uani 1 1 d . . . . .
O17 O 0.49682(14) 0.47398(18) 0.7463(2) 0.0262(7) Uani 1 1 d . . . . .
O18 O 0.19648(15) 0.52752(19) 0.5933(2) 0.0297(8) Uani 1 1 d . . . . .
O19 O 0.20497(16) 0.40168(19) 0.5680(2) 0.0301(8) Uani 1 1 d . . . . .
O20 O 0.27062(14) 0.42972(18) 0.48308(19) 0.0261(7) Uani 1 1 d . . . . .
O21 O 0.26107(14) 0.55417(18) 0.5092(2) 0.0269(7) Uani 1 1 d . . . . .
O22 O 0.09543(17) 0.5830(2) 0.5685(3) 0.0427(11) Uani 1 1 d . . . . .
O23 O 0.10659(16) 0.4573(2) 0.5346(2) 0.0325(8) Uani 1 1 d . . . . .
O24 O 0.1138(2) 0.3272(2) 0.5200(3) 0.0459(11) Uani 1 1 d . . . . .
O25 O 0.17688(16) 0.36391(19) 0.4311(2) 0.0309(8) Uani 1 1 d . . . . .
O26 O 0.24775(19) 0.3825(2) 0.3477(2) 0.0420(10) Uani 1 1 d . . . . .
O27 O 0.22868(15) 0.50860(19) 0.3734(2) 0.0285(7) Uani 1 1 d . . . . .
O28 O 0.22827(18) 0.6393(2) 0.4003(3) 0.0396(10) Uani 1 1 d . . . . .
O29 O 0.15943(15) 0.60242(18) 0.4779(2) 0.0310(8) Uani 1 1 d . . . . .
O30 O 0.16306(13) 0.48407(17) 0.44772(18) 0.0224(6) Uani 1 1 d . . . . .
O31 O 0.06668(15) 0.5368(2) 0.4273(2) 0.0340(9) Uani 1 1 d . . . . .
O32 O 0.07626(16) 0.4114(2) 0.4020(2) 0.0345(9) Uani 1 1 d . . . . .
O33 O 0.14138(16) 0.4351(2) 0.3161(2) 0.0328(8) Uani 1 1 d . . . . .
O34 O 0.13259(17) 0.5661(2) 0.3412(2) 0.0342(8) Uani 1 1 d . . . . .
O35 O 0.8005(2) 0.4848(5) 1.0664(5) 0.097(3) Uani 1 1 d . . . . .
O36 O 0.7739(3) 0.5605(4) 0.9958(7) 0.117(4) Uani 1 1 d . . . . .
O37 O 0.0006(4) 0.4007(5) -0.0589(4) 0.103(3) Uani 1 1 d . . . . .
O38 O -0.0861(4) 0.3977(5) -0.0726(4) 0.108(3) Uani 1 1 d . . . . .
N1 N 0.5199(2) 0.4304(3) 0.8914(3) 0.0379(11) Uani 1 1 d . . . . .
N2 N 0.5570(2) 0.4100(4) 0.9422(3) 0.0504(16) Uani 1 1 d . . . . .
N3 N 0.7651(3) 0.5125(5) 1.0224(5) 0.069(2) Uani 1 1 d . . . . .
N4 N 0.03515(19) 0.4950(3) 0.2837(3) 0.0362(11) Uani 1 1 d . . . . .
N5 N -0.0087(2) 0.5014(3) 0.2362(3) 0.0445(14) Uani 1 1 d . . . . .
N6 N -0.0389(4) 0.4090(4) -0.0374(4) 0.076(3) Uani 1 1 d . . . . .
N7 N 0.22277(19) 0.7442(2) 0.6160(3) 0.0317(9) Uani 1 1 d . . . . .
N8 N 0.1353(2) 0.3391(3) 0.7511(3) 0.0468(14) Uani 1 1 d . . . . .
N9 N 0.41182(18) 0.3563(2) 0.4326(3) 0.0305(9) Uani 1 1 d . . . . .
C1 C 0.4635(3) 0.5688(4) 0.8993(4) 0.056(2) Uani 1 1 d . . . . .
H1A H 0.4417 0.5584 0.9309 0.084 Uiso 1 1 calc R U . . .
H1B H 0.4600 0.6135 0.8881 0.084 Uiso 1 1 calc R U . . .
H1C H 0.5016 0.5587 0.9226 0.084 Uiso 1 1 calc R U . . .
C2 C 0.4138(3) 0.3977(6) 0.9335(4) 0.070(3) Uani 1 1 d . . . . .
H2A H 0.4033 0.3536 0.9333 0.105 Uiso 1 1 calc R U . . .
H2B H 0.3913 0.4230 0.9552 0.105 Uiso 1 1 calc R U . . .
H2C H 0.4520 0.4024 0.9606 0.105 Uiso 1 1 calc R U . . .
C3 C 0.4770(4) 0.3043(4) 0.8125(5) 0.064(2) Uani 1 1 d . . . . .
H3A H 0.5123 0.3121 0.8471 0.096 Uiso 1 1 calc R U . . .
H3B H 0.4809 0.2723 0.7789 0.096 Uiso 1 1 calc R U . . .
H3C H 0.4513 0.2897 0.8371 0.096 Uiso 1 1 calc R U . . .
C4 C 0.5458(2) 0.4478(3) 0.7393(4) 0.0369(12) Uani 1 1 d . . . . .
H4A H 0.5701 0.4376 0.7862 0.055 Uiso 1 1 calc R U . . .
H4B H 0.5635 0.4781 0.7162 0.055 Uiso 1 1 calc R U . . .
H4C H 0.5375 0.4097 0.7107 0.055 Uiso 1 1 calc R U . . .
C5 C 0.0137(3) 0.5499(7) 0.4219(6) 0.106(5) Uani 1 1 d . . . . .
H5A H -0.0074 0.5519 0.3719 0.159 Uiso 1 1 calc R U . . .
H5B H 0.0115 0.5902 0.4445 0.159 Uiso 1 1 calc R U . . .
H5C H -0.0010 0.5169 0.4454 0.159 Uiso 1 1 calc R U . . .
C6 C 0.0244(3) 0.3850(5) 0.3907(5) 0.065(3) Uani 1 1 d . . . . .
H6A H 0.0053 0.4070 0.4198 0.098 Uiso 1 1 calc R U . . .
H6B H 0.0280 0.3407 0.4037 0.098 Uiso 1 1 calc R U . . .
H6C H 0.0038 0.3891 0.3407 0.098 Uiso 1 1 calc R U . . .
C7 C 0.1217(3) 0.3800(4) 0.2759(4) 0.057(2) Uani 1 1 d . . . . .
H7A H 0.1180 0.3464 0.3078 0.085 Uiso 1 1 calc R U . . .
H7B H 0.1472 0.3672 0.2504 0.085 Uiso 1 1 calc R U . . .
H7C H 0.0862 0.3887 0.2420 0.085 Uiso 1 1 calc R U . . .
C8 C 0.1095(4) 0.6189(5) 0.3006(7) 0.091(4) Uani 1 1 d . . . . .
H8A H 0.0815 0.6053 0.2580 0.137 Uiso 1 1 calc R U . . .
H8B H 0.1378 0.6418 0.2870 0.137 Uiso 1 1 calc R U . . .
H8C H 0.0933 0.6462 0.3286 0.137 Uiso 1 1 calc R U . . .
C9 C 0.6082(2) 0.4384(4) 0.9596(3) 0.0419(15) Uani 1 1 d . . . . .
C10 C 0.6192(3) 0.4909(4) 0.9262(3) 0.0431(14) Uani 1 1 d . . . . .
H10 H 0.5916 0.5097 0.8890 0.052 Uiso 1 1 calc R U . . .
C11 C 0.6483(3) 0.4101(6) 1.0144(5) 0.073(3) Uani 1 1 d . . . . .
H11 H 0.6406 0.3733 1.0366 0.088 Uiso 1 1 calc R U . . .
C12 C 0.6712(3) 0.5163(4) 0.9473(5) 0.0523(18) Uani 1 1 d . . . . .
H12 H 0.6796 0.5527 0.9250 0.063 Uiso 1 1 calc R U . . .
C13 C 0.6995(3) 0.4367(6) 1.0358(5) 0.076(3) Uani 1 1 d . . . . .
H13 H 0.7268 0.4193 1.0745 0.091 Uiso 1 1 calc R U . . .
C14 C 0.7106(3) 0.4874(4) 1.0016(4) 0.0501(18) Uani 1 1 d . . . . .
C15 C -0.0134(3) 0.4831(4) 0.1677(4) 0.0488(17) Uani 1 1 d . . . . .
C16 C -0.0655(3) 0.4798(5) 0.1200(4) 0.061(2) Uani 1 1 d . . . . .
H16 H -0.0956 0.4943 0.1341 0.073 Uiso 1 1 calc R U . . .
C17 C 0.0310(3) 0.4649(4) 0.1438(4) 0.0493(17) Uani 1 1 d . . . . .
H17 H 0.0670 0.4694 0.1740 0.059 Uiso 1 1 calc R U . . .
C18 C -0.0741(3) 0.4559(5) 0.0535(4) 0.058(2) Uani 1 1 d . . . . .
H18 H -0.1098 0.4536 0.0220 0.070 Uiso 1 1 calc R U . . .
C19 C 0.0222(4) 0.4403(5) 0.0758(4) 0.058(2) Uani 1 1 d . . . . .
H19 H 0.0519 0.4275 0.0600 0.069 Uiso 1 1 calc R U . . .
C20 C -0.0299(4) 0.4350(4) 0.0322(4) 0.057(2) Uani 1 1 d . . . . .
C21 C 0.1718(2) 0.7115(3) 0.6208(3) 0.0315(10) Uani 1 1 d . . . . .
H21A H 0.1824 0.6768 0.6551 0.038 Uiso 1 1 calc R U . . .
H21B H 0.1531 0.6931 0.5741 0.038 Uiso 1 1 calc R U . . .
C22 C 0.1321(3) 0.7535(3) 0.6429(5) 0.0458(16) Uani 1 1 d . . . . .
H22A H 0.1508 0.7731 0.6889 0.055 Uiso 1 1 calc R U . . .
H22B H 0.1200 0.7873 0.6076 0.055 Uiso 1 1 calc R U . . .
C23 C 0.0834(3) 0.7182(4) 0.6494(4) 0.0458(15) Uani 1 1 d . . . . .
H23A H 0.0956 0.6839 0.6841 0.055 Uiso 1 1 calc R U . . .
H23B H 0.0644 0.6991 0.6032 0.055 Uiso 1 1 calc R U . . .
C24 C 0.0443(3) 0.7597(4) 0.6725(5) 0.059(2) Uani 1 1 d . . . . .
H24A H 0.0133 0.7347 0.6760 0.089 Uiso 1 1 calc R U . . .
H24B H 0.0627 0.7780 0.7187 0.089 Uiso 1 1 calc R U . . .
H24C H 0.0315 0.7931 0.6378 0.089 Uiso 1 1 calc R U . . .
C25 C 0.2596(2) 0.6938(3) 0.5992(3) 0.0329(11) Uani 1 1 d . . . . .
H25A H 0.2634 0.6591 0.6334 0.040 Uiso 1 1 calc R U . . .
H25B H 0.2418 0.6768 0.5515 0.040 Uiso 1 1 calc R U . . .
C26 C 0.3158(3) 0.7172(3) 0.6016(4) 0.0429(14) Uani 1 1 d . . . . .
H26A H 0.3371 0.7254 0.6512 0.051 Uiso 1 1 calc R U . . .
H26B H 0.3126 0.7569 0.5750 0.051 Uiso 1 1 calc R U . . .
C27 C 0.3452(3) 0.6686(3) 0.5694(3) 0.0386(13) Uani 1 1 d . . . . .
H27A H 0.3435 0.6275 0.5916 0.046 Uiso 1 1 calc R U . . .
H27B H 0.3262 0.6647 0.5183 0.046 Uiso 1 1 calc R U . . .
C28 C 0.4037(3) 0.6855(4) 0.5793(5) 0.0534(19) Uani 1 1 d . . . . .
H28A H 0.4208 0.6532 0.5579 0.080 Uiso 1 1 calc R U . . .
H28B H 0.4056 0.7258 0.5566 0.080 Uiso 1 1 calc R U . . .
H28C H 0.4229 0.6886 0.6299 0.080 Uiso 1 1 calc R U . . .
C29 C 0.2511(3) 0.7770(3) 0.6841(3) 0.0371(12) Uani 1 1 d . . . . .
H29A H 0.2280 0.8120 0.6907 0.045 Uiso 1 1 calc R U . . .
H29B H 0.2853 0.7953 0.6798 0.045 Uiso 1 1 calc R U . . .
C30 C 0.2645(3) 0.7363(3) 0.7495(3) 0.0406(13) Uani 1 1 d . . . . .
H30A H 0.2858 0.6996 0.7428 0.049 Uiso 1 1 calc R U . . .
H30B H 0.2305 0.7210 0.7574 0.049 Uiso 1 1 calc R U . . .
C31 C 0.2967(3) 0.7733(4) 0.8134(4) 0.0499(17) Uani 1 1 d . . . . .
H31A H 0.3306 0.7886 0.8051 0.060 Uiso 1 1 calc R U . . .
H31B H 0.2753 0.8102 0.8196 0.060 Uiso 1 1 calc R U . . .
C32 C 0.3107(4) 0.7351(5) 0.8794(4) 0.061(2) Uani 1 1 d . . . . .
H32A H 0.3314 0.7607 0.9192 0.092 Uiso 1 1 calc R U . . .
H32B H 0.2773 0.7206 0.8883 0.092 Uiso 1 1 calc R U . . .
H32C H 0.3325 0.6990 0.8739 0.092 Uiso 1 1 calc R U . . .
C33 C 0.2089(3) 0.7937(3) 0.5580(4) 0.0406(13) Uani 1 1 d . . . . .
H33A H 0.1840 0.8245 0.5694 0.049 Uiso 1 1 calc R U . . .
H33B H 0.2426 0.8162 0.5588 0.049 Uiso 1 1 calc R U . . .
C34 C 0.1831(3) 0.7700(4) 0.4839(4) 0.0485(16) Uani 1 1 d . . . . .
H34A H 0.2099 0.7451 0.4684 0.058 Uiso 1 1 calc R U . . .
H34B H 0.1522 0.7423 0.4835 0.058 Uiso 1 1 calc R U . . .
C35 C 0.1633(4) 0.8233(5) 0.4333(5) 0.065(2) Uani 1 1 d . . . . .
H35A H 0.1945 0.8499 0.4328 0.079 Uiso 1 1 calc R U . . .
H35B H 0.1378 0.8491 0.4503 0.079 Uiso 1 1 calc R U . . .
C36 C 0.1351(5) 0.8018(6) 0.3588(5) 0.088(4) Uani 1 1 d . . . . .
H36A H 0.1232 0.8384 0.3283 0.132 Uiso 1 1 calc R U . . .
H36B H 0.1603 0.7771 0.3411 0.132 Uiso 1 1 calc R U . . .
H36C H 0.1036 0.7762 0.3586 0.132 Uiso 1 1 calc R U . . .
C37 C 0.0862(3) 0.2968(5) 0.7251(5) 0.057(2) Uani 1 1 d . . . . .
H37A H 0.0969 0.2539 0.7423 0.068 Uiso 1 1 calc R U . . .
H37B H 0.0581 0.3109 0.7466 0.068 Uiso 1 1 calc R U . . .
C38 C 0.0614(4) 0.2943(6) 0.6468(5) 0.076(3) Uani 1 1 d . . . . .
H38A H 0.0886 0.2789 0.6244 0.091 Uiso 1 1 calc R U . . .
H38B H 0.0504 0.3369 0.6286 0.091 Uiso 1 1 calc R U . . .
C39 C 0.0124(4) 0.2516(6) 0.6271(6) 0.084(3) Uani 1 1 d . . . . .
H39A H 0.0241 0.2089 0.6440 0.101 Uiso 1 1 calc R U . . .
H39B H -0.0135 0.2660 0.6520 0.101 Uiso 1 1 calc R U . . .
C40 C -0.0159(5) 0.2489(8) 0.5507(7) 0.107(5) Uani 1 1 d . . . . .
H40A H -0.0470 0.2205 0.5423 0.160 Uiso 1 1 calc R U . . .
H40B H -0.0287 0.2908 0.5336 0.160 Uiso 1 1 calc R U . . .
H40C H 0.0091 0.2336 0.5255 0.160 Uiso 1 1 calc R U . . .
C41 C 0.1595(3) 0.3275(5) 0.8299(5) 0.063(2) Uani 1 1 d . . . . .
H41A H 0.1680 0.2824 0.8369 0.075 Uiso 1 1 calc R U . . .
H41B H 0.1942 0.3506 0.8461 0.075 Uiso 1 1 calc R U . . .
C42 C 0.1257(4) 0.3454(5) 0.8761(5) 0.067(2) Uani 1 1 d . . . . .
H42A H 0.0874 0.3342 0.8526 0.081 Uiso 1 1 calc R U . . .
H42B H 0.1277 0.3912 0.8836 0.081 Uiso 1 1 calc R U . . .
C43 C 0.1450(6) 0.3123(7) 0.9467(7) 0.094(4) Uani 1 1 d . . . . .
H43A H 0.1388 0.2669 0.9384 0.113 Uiso 1 1 calc R U . . .
H43B H 0.1846 0.3187 0.9658 0.113 Uiso 1 1 calc R U . . .
C44 C 0.1206(6) 0.3309(7) 0.9994(6) 0.099(4) Uani 1 1 d . . . . .
H44A H 0.1362 0.3065 1.0425 0.149 Uiso 1 1 calc R U . . .
H44B H 0.1274 0.3754 1.0097 0.149 Uiso 1 1 calc R U . . .
H44C H 0.0814 0.3234 0.9822 0.149 Uiso 1 1 calc R U . . .
C45 C 0.1192(3) 0.4067(4) 0.7349(5) 0.0508(18) Uani 1 1 d . . . . .
H45A H 0.1049 0.4115 0.6830 0.061 Uiso 1 1 calc R U . . .
H45B H 0.0892 0.4164 0.7550 0.061 Uiso 1 1 calc R U . . .
C46 C 0.1630(3) 0.4541(4) 0.7620(5) 0.058(2) Uani 1 1 d . . . . .
H46A H 0.1942 0.4435 0.7446 0.070 Uiso 1 1 calc R U . . .
H46B H 0.1754 0.4524 0.8142 0.070 Uiso 1 1 calc R U . . .
C47 C 0.1440(3) 0.5201(4) 0.7385(4) 0.0535(19) Uani 1 1 d . . . . .
H47A H 0.1283 0.5209 0.6865 0.064 Uiso 1 1 calc R U . . .
H47B H 0.1151 0.5323 0.7597 0.064 Uiso 1 1 calc R U . . .
C48 C 0.1891(4) 0.5661(4) 0.7597(5) 0.065(2) Uani 1 1 d . . . . .
H48A H 0.1753 0.6080 0.7437 0.098 Uiso 1 1 calc R U . . .
H48B H 0.2043 0.5661 0.8112 0.098 Uiso 1 1 calc R U . . .
H48C H 0.2174 0.5547 0.7380 0.098 Uiso 1 1 calc R U . . .
C49 C 0.1790(4) 0.3232(4) 0.7166(7) 0.072(3) Uani 1 1 d . . . . .
H49A H 0.2112 0.3493 0.7386 0.087 Uiso 1 1 calc R U . . .
H49B H 0.1657 0.3348 0.6661 0.087 Uiso 1 1 calc R U . . .
C50 C 0.1971(4) 0.2540(6) 0.7215(10) 0.111(5) Uani 1 1 d . . . . .
H50A H 0.1661 0.2253 0.7027 0.133 Uiso 0.5 1 d R U P C 1
H50B H 0.2170 0.2418 0.7706 0.133 Uiso 0.5 1 d R U P C 1
H50C H 0.1888 0.2352 0.7629 0.133 Uiso 0.5 1 d R U P D 2
H50D H 0.1743 0.2322 0.6791 0.133 Uiso 0.5 1 d R U P D 2
C51A C 0.2371(9) 0.2562(12) 0.6703(14) 0.060(5) Uani 0.5 1 d . . P E 1
H51A H 0.2159 0.2669 0.6213 0.072 Uiso 0.5 1 calc R U P E 1
H51B H 0.2657 0.2882 0.6875 0.072 Uiso 0.5 1 calc R U P E 1
C52A C 0.2618(12) 0.1931(14) 0.6725(14) 0.109(10) Uani 0.5 1 d . . P E 1
H52A H 0.2860 0.1927 0.6424 0.163 Uiso 0.5 1 calc R U P E 1
H52B H 0.2827 0.1831 0.7212 0.163 Uiso 0.5 1 calc R U P E 1
H52C H 0.2332 0.1619 0.6553 0.163 Uiso 0.5 1 calc R U P E 1
C51B C 0.2552(7) 0.2395(8) 0.7274(11) 0.061(5) Uani 0.5 1 d . . P E 2
H51C H 0.2806 0.2690 0.7590 0.073 Uiso 0.5 1 calc R U P E 2
H51D H 0.2651 0.1960 0.7431 0.073 Uiso 0.5 1 calc R U P E 2
C52B C 0.2521(11) 0.2490(12) 0.6521(15) 0.070(7) Uani 0.5 1 d . . P E 2
H52D H 0.2877 0.2413 0.6456 0.105 Uiso 0.5 1 calc R U P E 2
H52E H 0.2255 0.2200 0.6226 0.105 Uiso 0.5 1 calc R U P E 2
H52F H 0.2409 0.2921 0.6383 0.105 Uiso 0.5 1 calc R U P E 2
C53 C 0.4612(2) 0.3155(3) 0.4638(3) 0.0344(11) Uani 1 1 d . . . . .
H53A H 0.4902 0.3289 0.4435 0.041 Uiso 1 1 calc R U . . .
H53B H 0.4516 0.2718 0.4486 0.041 Uiso 1 1 calc R U . . .
C54 C 0.4837(2) 0.3166(3) 0.5441(4) 0.0384(13) Uani 1 1 d . . . . .
H54A H 0.5030 0.3566 0.5590 0.046 Uiso 1 1 calc R U . . .
H54B H 0.4533 0.3144 0.5650 0.046 Uiso 1 1 calc R U . . .
C55 C 0.5218(3) 0.2632(4) 0.5712(4) 0.0489(16) Uani 1 1 d . . . . .
H55A H 0.5520 0.2653 0.5499 0.059 Uiso 1 1 calc R U . . .
H55B H 0.5024 0.2233 0.5562 0.059 Uiso 1 1 calc R U . . .
C56 C 0.5447(3) 0.2638(4) 0.6507(5) 0.058(2) Uani 1 1 d . . . . .
H56A H 0.5693 0.2282 0.6660 0.087 Uiso 1 1 calc R U . . .
H56B H 0.5647 0.3028 0.6658 0.087 Uiso 1 1 calc R U . . .
H56C H 0.5150 0.2608 0.6721 0.087 Uiso 1 1 calc R U . . .
C57 C 0.3927(2) 0.3462(3) 0.3533(3) 0.0359(12) Uani 1 1 d . . . . .
H57A H 0.3585 0.3698 0.3337 0.043 Uiso 1 1 calc R U . . .
H57B H 0.3842 0.3013 0.3441 0.043 Uiso 1 1 calc R U . . .
C58 C 0.4323(3) 0.3656(3) 0.3135(3) 0.0391(13) Uani 1 1 d . . . . .
H58A H 0.4442 0.4092 0.3260 0.047 Uiso 1 1 calc R U . . .
H58B H 0.4647 0.3383 0.3276 0.047 Uiso 1 1 calc R U . . .
C59 C 0.4062(3) 0.3608(4) 0.2344(4) 0.0479(16) Uani 1 1 d . . . . .
H59A H 0.3894 0.3190 0.2231 0.057 Uiso 1 1 calc R U . . .
H59B H 0.3771 0.3924 0.2196 0.057 Uiso 1 1 calc R U . . .
C60 C 0.4460(4) 0.3705(4) 0.1933(4) 0.059(2) Uani 1 1 d . . . . .
H60A H 0.4272 0.3669 0.1426 0.088 Uiso 1 1 calc R U . . .
H60B H 0.4622 0.4122 0.2034 0.088 Uiso 1 1 calc R U . . .
H60C H 0.4745 0.3387 0.2069 0.088 Uiso 1 1 calc R U . . .
C61 C 0.4272(2) 0.4241(3) 0.4511(3) 0.0305(10) Uani 1 1 d . . . . .
H61A H 0.4607 0.4334 0.4384 0.037 Uiso 1 1 calc R U . . .
H61B H 0.4356 0.4291 0.5029 0.037 Uiso 1 1 calc R U . . .
C62 C 0.3844(2) 0.4720(3) 0.4155(4) 0.0349(12) Uani 1 1 d . . . . .
H62A H 0.3747 0.4669 0.3635 0.042 Uiso 1 1 calc R U . . .
H62B H 0.3513 0.4652 0.4301 0.042 Uiso 1 1 calc R U . . .
C63 C 0.4056(3) 0.5372(3) 0.4355(3) 0.0349(11) Uani 1 1 d . . . . .
H63A H 0.4133 0.5424 0.4872 0.042 Uiso 1 1 calc R U . . .
H63B H 0.4402 0.5423 0.4240 0.042 Uiso 1 1 calc R U . . .
C64 C 0.3668(3) 0.5873(3) 0.3986(5) 0.0521(18) Uani 1 1 d . . . . .
H64A H 0.3827 0.6284 0.4136 0.078 Uiso 1 1 calc R U . . .
H64B H 0.3597 0.5830 0.3474 0.078 Uiso 1 1 calc R U . . .
H64C H 0.3328 0.5831 0.4106 0.078 Uiso 1 1 calc R U . . .
C65 C 0.3656(2) 0.3393(3) 0.4633(3) 0.0346(11) Uani 1 1 d . . . . .
H65A H 0.3743 0.3558 0.5121 0.042 Uiso 1 1 calc R U . . .
H65B H 0.3320 0.3603 0.4350 0.042 Uiso 1 1 calc R U . . .
C66 C 0.3546(3) 0.2701(3) 0.4650(4) 0.0442(15) Uani 1 1 d . . . . .
H66A H 0.3868 0.2491 0.4968 0.053 Uiso 1 1 calc R U . . .
H66B H 0.3483 0.2524 0.4170 0.053 Uiso 1 1 calc R U . . .
C67 C 0.3051(3) 0.2571(4) 0.4907(5) 0.0488(17) Uani 1 1 d . . . . .
H67A H 0.3083 0.2814 0.5343 0.059 Uiso 1 1 calc R U . . .
H67B H 0.2719 0.2710 0.4543 0.059 Uiso 1 1 calc R U . . .
C68 C 0.3004(4) 0.1883(4) 0.5056(6) 0.064(2) Uani 1 1 d . . . . .
H68A H 0.2685 0.1814 0.5219 0.097 Uiso 1 1 calc R U . . .
H68B H 0.2966 0.1642 0.4623 0.097 Uiso 1 1 calc R U . . .
H68C H 0.3330 0.1746 0.5422 0.097 Uiso 1 1 calc R U . . .
C69A C 0.7609(7) 0.4925(8) 0.7853(14) 0.133(7) Uani 0.6 1 d D U P A 1
H69A H 0.7603 0.4938 0.7345 0.159 Uiso 0.6 1 calc R U P A 1
C69B C 0.7791(8) 0.4968(10) 0.7902(12) 0.100(6) Uani 0.4 1 d D U P B 2
H69B H 0.7814 0.5170 0.7456 0.120 Uiso 0.4 1 calc R U P B 2

loop_
_atom_site_aniso_label
_atom_site_aniso_U_11
_atom_site_aniso_U_22
_atom_site_aniso_U_33
_atom_site_aniso_U_23
_atom_site_aniso_U_13
_atom_site_aniso_U_12
Yb1 0.01759(8) 0.02787(10) 0.02312(9) -0.00007(7) 0.00324(7) -0.00250(7)
Mo1 0.02017(17) 0.0346(2) 0.02684(19) -0.00806(16) 0.00224(15) 0.00076(15)
Mo2 0.02079(18) 0.0551(3) 0.02431(19) 0.00854(19) 0.00488(15) -0.00648(19)
Mo3 0.02632(19) 0.02334(19) 0.0333(2) 0.00436(16) 0.00192(16) -0.00209(15)
Mo4 0.01699(15) 0.02619(18) 0.02300(17) 0.00149(14) 0.00507(13) -0.00154(13)
Mo5 0.01954(17) 0.0387(2) 0.02344(18) 0.00420(16) 0.00195(14) -0.00139(16)
Mo6 0.01739(16) 0.0353(2) 0.0288(2) -0.00719(17) 0.00588(14) -0.00083(15)
Mo7 0.02361(18) 0.0300(2) 0.0304(2) 0.00023(16) 0.00524(16) -0.00888(16)
Mo8 0.02111(17) 0.0294(2) 0.02360(18) -0.00388(15) 0.00495(14) 0.00088(15)
Mo9 0.02074(17) 0.02546(19) 0.0291(2) 0.00229(15) 0.00412(15) -0.00206(14)
Mo10 0.01908(17) 0.0345(2) 0.02690(19) -0.00263(16) 0.00033(14) -0.00082(15)
Cl1A 0.108(5) 0.132(6) 0.108(5) 0.037(4) 0.011(4) 0.028(4)
Cl2A 0.107(5) 0.174(7) 0.102(5) -0.024(5) 0.017(4) 0.043(5)
Cl3A 0.272(13) 0.132(6) 0.184(9) 0.060(6) 0.126(9) 0.045(7)
Cl1B 0.116(9) 0.38(3) 0.135(13) -0.058(19) 0.010(7) -0.013(11)
Cl2B 0.134(10) 0.239(14) 0.127(9) -0.062(10) 0.024(8) -0.031(10)
Cl3B 0.201(14) 0.152(10) 0.145(11) 0.049(8) 0.079(11) -0.009(9)
O1 0.0197(15) 0.0339(19) 0.0286(17) -0.0034(14) 0.0034(13) 0.0012(13)
O2 0.0206(16) 0.046(2) 0.0267(17) 0.0043(16) 0.0041(13) -0.0055(15)
O3 0.0247(16) 0.0275(18) 0.0303(18) 0.0026(14) 0.0019(14) -0.0020(13)
O4 0.0193(14) 0.0289(17) 0.0267(16) 0.0029(13) 0.0036(12) -0.0013(13)
O5 0.031(2) 0.048(3) 0.052(3) -0.023(2) 0.0045(19) 0.0009(19)
O6 0.0222(17) 0.063(3) 0.0291(19) -0.0109(19) 0.0069(15) -0.0027(18)
O7 0.033(2) 0.095(4) 0.037(2) 0.015(3) 0.0095(19) -0.011(3)
O8 0.0290(19) 0.045(2) 0.037(2) 0.0193(18) -0.0003(16) -0.0111(17)
O9 0.046(3) 0.0211(19) 0.063(3) 0.0049(19) 0.003(2) -0.0003(17)
O10 0.0275(17) 0.0260(17) 0.0278(17) -0.0014(14) 0.0005(14) 0.0011(14)
O11 0.0223(16) 0.045(2) 0.0311(19) 0.0016(16) 0.0090(14) -0.0020(15)
O12 0.0216(15) 0.0273(17) 0.0301(17) -0.0025(14) 0.0046(13) 0.0001(13)
O13 0.0173(14) 0.0298(17) 0.0217(15) -0.0017(13) 0.0038(11) -0.0024(12)
O14 0.0223(16) 0.052(3) 0.0232(17) -0.0063(16) 0.0020(13) -0.0021(16)
O15 0.0295(19) 0.066(3) 0.0247(18) 0.0145(19) 0.0023(15) -0.005(2)
O16 0.0297(19) 0.0305(19) 0.038(2) 0.0099(16) 0.0001(16) 0.0026(15)
O17 0.0169(14) 0.0328(18) 0.0261(16) 0.0009(14) 0.0019(12) 0.0002(13)
O18 0.0185(15) 0.039(2) 0.0310(18) -0.0050(15) 0.0058(13) -0.0018(14)
O19 0.0265(17) 0.0329(19) 0.0284(17) 0.0030(15) 0.0042(14) -0.0051(14)
O20 0.0213(15) 0.0299(18) 0.0265(16) -0.0023(13) 0.0058(13) 0.0004(13)
O21 0.0191(15) 0.0302(18) 0.0297(17) -0.0012(14) 0.0046(13) -0.0019(13)
O22 0.0249(18) 0.057(3) 0.046(2) -0.014(2) 0.0101(17) 0.0057(18)
O23 0.0257(17) 0.044(2) 0.0278(18) -0.0051(16) 0.0073(14) -0.0089(16)
O24 0.042(2) 0.045(3) 0.049(3) 0.004(2) 0.012(2) -0.022(2)
O25 0.0285(18) 0.0293(18) 0.0319(18) -0.0031(15) 0.0042(15) -0.0041(14)
O26 0.036(2) 0.057(3) 0.032(2) -0.013(2) 0.0084(17) 0.005(2)
O27 0.0257(17) 0.0349(19) 0.0245(16) 0.0003(14) 0.0070(13) -0.0007(14)
O28 0.032(2) 0.034(2) 0.048(3) 0.0124(18) 0.0056(18) -0.0038(17)
O29 0.0245(17) 0.0266(18) 0.040(2) -0.0058(15) 0.0073(15) 0.0009(14)
O30 0.0130(12) 0.0266(16) 0.0256(15) -0.0012(12) 0.0023(11) -0.0007(11)
O31 0.0162(15) 0.045(2) 0.035(2) -0.0048(17) -0.0007(14) 0.0043(15)
O32 0.0238(17) 0.040(2) 0.036(2) -0.0056(17) 0.0034(15) -0.0110(16)
O33 0.0289(18) 0.041(2) 0.0253(17) -0.0065(15) 0.0024(14) -0.0021(16)
O34 0.0301(19) 0.034(2) 0.034(2) 0.0085(16) 0.0021(15) 0.0016(16)
O35 0.026(3) 0.147(8) 0.102(6) 0.005(5) -0.007(3) -0.005(4)
O36 0.052(4) 0.079(6) 0.197(11) -0.001(6) 0.000(5) -0.025(4)
O37 0.121(8) 0.127(8) 0.061(5) -0.012(5) 0.027(5) 0.029(6)
O38 0.113(7) 0.111(7) 0.071(5) -0.037(5) -0.017(5) -0.007(6)
N1 0.027(2) 0.057(3) 0.027(2) 0.008(2) 0.0034(17) 0.001(2)
N2 0.029(2) 0.080(5) 0.035(3) 0.025(3) -0.002(2) -0.001(3)
N3 0.030(3) 0.082(6) 0.086(6) -0.022(5) 0.002(3) -0.002(3)
N4 0.022(2) 0.052(3) 0.030(2) -0.002(2) 0.0008(17) 0.002(2)
N5 0.022(2) 0.074(4) 0.032(2) -0.004(3) -0.0010(18) 0.006(2)
N6 0.102(7) 0.066(5) 0.045(4) -0.009(4) 0.000(4) 0.004(5)
N7 0.030(2) 0.027(2) 0.038(2) -0.0020(18) 0.0094(18) -0.0040(17)
N8 0.028(2) 0.059(4) 0.057(4) 0.004(3) 0.017(2) -0.006(2)
N9 0.0232(19) 0.027(2) 0.042(2) -0.0022(18) 0.0116(18) 0.0030(16)
C1 0.055(4) 0.069(5) 0.030(3) -0.019(3) -0.006(3) 0.005(4)
C2 0.037(4) 0.134(9) 0.036(3) 0.033(5) 0.007(3) -0.007(5)
C3 0.081(6) 0.041(4) 0.058(5) 0.022(4) 0.001(4) 0.013(4)
C4 0.022(2) 0.040(3) 0.047(3) 0.004(3) 0.008(2) 0.008(2)
C5 0.028(3) 0.194(14) 0.082(7) -0.082(8) -0.007(4) 0.028(6)
C6 0.030(3) 0.073(6) 0.084(6) 0.012(5) 0.003(4) -0.021(3)
C7 0.046(4) 0.069(5) 0.045(4) -0.031(4) -0.002(3) -0.002(4)
C8 0.051(5) 0.061(6) 0.124(9) 0.048(6) -0.034(5) -0.008(4)
C9 0.021(2) 0.072(5) 0.028(3) 0.009(3) 0.0005(19) 0.005(3)
C10 0.033(3) 0.053(4) 0.034(3) -0.004(3) -0.005(2) 0.002(3)
C11 0.030(3) 0.108(8) 0.065(5) 0.040(5) -0.011(3) 0.001(4)
C12 0.039(3) 0.049(4) 0.059(4) -0.007(3) 0.000(3) 0.003(3)
C13 0.026(3) 0.133(10) 0.055(5) 0.026(5) -0.010(3) 0.000(4)
C14 0.023(3) 0.073(5) 0.048(4) -0.013(4) 0.002(2) 0.000(3)
C15 0.026(3) 0.081(5) 0.034(3) 0.003(3) 0.002(2) 0.005(3)
C16 0.027(3) 0.112(8) 0.037(3) -0.001(4) 0.000(3) 0.001(4)
C17 0.029(3) 0.064(5) 0.050(4) -0.003(3) 0.003(3) 0.000(3)
C18 0.044(4) 0.077(6) 0.043(4) 0.003(4) -0.005(3) -0.010(4)
C19 0.056(5) 0.074(6) 0.041(4) 0.005(4) 0.010(3) 0.006(4)
C20 0.063(5) 0.064(5) 0.036(3) 0.005(3) 0.002(3) -0.002(4)
C21 0.028(2) 0.029(2) 0.037(3) -0.003(2) 0.009(2) -0.0036(19)
C22 0.032(3) 0.037(3) 0.070(5) -0.011(3) 0.018(3) -0.007(2)
C23 0.041(3) 0.047(4) 0.055(4) -0.017(3) 0.021(3) -0.008(3)
C24 0.039(4) 0.061(5) 0.084(6) -0.021(4) 0.028(4) -0.008(3)
C25 0.031(2) 0.026(2) 0.042(3) -0.004(2) 0.011(2) -0.002(2)
C26 0.033(3) 0.036(3) 0.062(4) -0.008(3) 0.019(3) -0.009(2)
C27 0.033(3) 0.045(3) 0.039(3) 0.000(3) 0.013(2) -0.002(2)
C28 0.036(3) 0.055(4) 0.076(5) -0.007(4) 0.026(3) -0.009(3)
C29 0.033(3) 0.032(3) 0.046(3) -0.010(2) 0.011(2) -0.005(2)
C30 0.041(3) 0.041(3) 0.038(3) -0.006(2) 0.009(2) -0.002(3)
C31 0.042(4) 0.053(4) 0.046(4) -0.014(3) 0.001(3) -0.001(3)
C32 0.059(5) 0.079(6) 0.042(4) -0.015(4) 0.009(3) 0.008(4)
C33 0.042(3) 0.031(3) 0.049(4) 0.002(2) 0.014(3) -0.002(2)
C34 0.056(4) 0.041(4) 0.047(4) 0.006(3) 0.014(3) 0.000(3)
C35 0.076(6) 0.062(5) 0.055(5) 0.019(4) 0.014(4) 0.004(5)
C36 0.088(8) 0.112(10) 0.059(6) 0.034(6) 0.014(5) -0.005(7)
C37 0.037(3) 0.068(5) 0.066(5) 0.000(4) 0.018(3) -0.009(3)
C38 0.071(6) 0.092(8) 0.065(6) -0.008(5) 0.022(5) -0.032(6)
C39 0.062(6) 0.104(9) 0.084(7) -0.016(6) 0.017(5) -0.037(6)
C40 0.083(8) 0.143(13) 0.087(9) -0.036(9) 0.014(7) -0.035(9)
C41 0.037(4) 0.064(5) 0.077(6) 0.020(4) 0.002(4) -0.004(3)
C42 0.063(5) 0.074(6) 0.063(5) 0.013(5) 0.016(4) -0.006(5)
C43 0.099(9) 0.100(9) 0.081(8) 0.028(7) 0.024(7) 0.013(7)
C44 0.099(9) 0.135(12) 0.066(7) 0.035(7) 0.029(6) 0.002(9)
C45 0.033(3) 0.060(5) 0.062(5) 0.014(4) 0.018(3) 0.006(3)
C46 0.035(3) 0.051(4) 0.084(6) -0.002(4) 0.010(4) 0.003(3)
C47 0.050(4) 0.066(5) 0.049(4) 0.017(4) 0.020(3) 0.006(4)
C48 0.083(7) 0.055(5) 0.062(5) 0.000(4) 0.029(5) -0.003(5)
C49 0.049(4) 0.059(5) 0.127(9) -0.012(5) 0.053(5) -0.016(4)
C50 0.052(6) 0.081(8) 0.210(17) -0.039(9) 0.056(8) -0.006(5)
C51A 0.048(11) 0.063(12) 0.067(14) -0.009(10) 0.017(9) 0.015(9)
C52A 0.12(2) 0.13(2) 0.092(17) 0.023(16) 0.044(16) 0.083(19)
C51B 0.039(7) 0.051(9) 0.091(13) 0.020(9) 0.015(8) -0.002(6)
C52B 0.062(15) 0.053(12) 0.09(2) -0.005(11) 0.017(12) 0.013(10)
C53 0.025(2) 0.033(3) 0.046(3) 0.000(2) 0.012(2) 0.006(2)
C54 0.031(3) 0.036(3) 0.047(3) 0.000(2) 0.010(2) 0.009(2)
C55 0.042(3) 0.047(4) 0.055(4) 0.008(3) 0.011(3) 0.014(3)
C56 0.046(4) 0.056(5) 0.066(5) 0.018(4) 0.009(4) 0.014(3)
C57 0.031(3) 0.036(3) 0.040(3) -0.007(2) 0.010(2) -0.003(2)
C58 0.043(3) 0.037(3) 0.039(3) -0.001(2) 0.015(3) 0.000(2)
C59 0.056(4) 0.047(4) 0.039(3) -0.013(3) 0.011(3) -0.004(3)
C60 0.076(6) 0.061(5) 0.042(4) -0.004(3) 0.021(4) -0.010(4)
C61 0.027(2) 0.030(2) 0.036(3) -0.003(2) 0.012(2) -0.0016(19)
C62 0.028(2) 0.028(2) 0.047(3) 0.001(2) 0.006(2) 0.000(2)
C63 0.043(3) 0.028(3) 0.036(3) 0.004(2) 0.015(2) 0.003(2)
C64 0.049(4) 0.034(3) 0.071(5) 0.002(3) 0.014(4) 0.004(3)
C65 0.024(2) 0.039(3) 0.042(3) -0.002(2) 0.012(2) -0.002(2)
C66 0.042(3) 0.031(3) 0.064(4) 0.002(3) 0.022(3) -0.006(2)
C67 0.045(4) 0.046(4) 0.063(5) -0.007(3) 0.028(3) -0.011(3)
C68 0.075(6) 0.050(4) 0.083(6) -0.001(4) 0.047(5) -0.020(4)
C69A 0.108(10) 0.159(11) 0.119(15) 0.039(9) 0.014(9) 0.064(8)
C69B 0.125(12) 0.132(13) 0.037(9) 0.031(8) 0.015(9) -0.024(10)

loop_
_atom_type_symbol
_atom_type_description
_atom_type_scat_dispersion_real
_atom_type_scat_dispersion_imag
_atom_type_scat_source
C C 0.0033 0.0016 'International Tables Vol C Tables 4.2.6.8 and 6.1.1.4'
H H 0.0000 0.0000 'International Tables Vol C Tables 4.2.6.8 and 6.1.1.4'
N N 0.0061 0.0033 'International Tables Vol C Tables 4.2.6.8 and 6.1.1.4'
O O 0.0106 0.0060 'International Tables Vol C Tables 4.2.6.8 and 6.1.1.4'
Cl Cl 0.1484 0.1585 'International Tables Vol C Tables 4.2.6.8 and 6.1.1.4'
Mo Mo -1.6832 0.6857 'International Tables Vol C Tables 4.2.6.8 and 6.1.1.4'
Yb Yb -0.3850 5.5486 'International Tables Vol C Tables 4.2.6.8 and 6.1.1.4'

loop_
_geom_angle_atom_site_label_1
_geom_angle_atom_site_label_2
_geom_angle_atom_site_label_3
_geom_angle
O3 Yb1 O19 80.47(14)
O3 Yb1 O2 72.10(15)
O19 Yb1 O2 76.68(14)
O3 Yb1 O20 74.39(13)
O19 Yb1 O20 73.05(14)
O2 Yb1 O20 137.76(15)
O3 Yb1 O21 137.36(14)
O19 Yb1 O21 112.37(13)
O2 Yb1 O21 149.00(15)
O20 Yb1 O21 71.52(13)
O3 Yb1 O4 72.99(13)
O19 Yb1 O4 146.26(14)
O2 Yb1 O4 113.18(13)
O20 Yb1 O4 79.92(13)
O21 Yb1 O4 76.49(12)
O3 Yb1 O18 147.45(14)
O19 Yb1 O18 72.22(14)
O2 Yb1 O18 84.44(14)
O20 Yb1 O18 112.73(13)
O21 Yb1 O18 71.42(14)
O4 Yb1 O18 138.59(14)
O3 Yb1 O1 113.42(13)
O19 Yb1 O1 138.80(14)
O2 Yb1 O1 71.97(15)
O20 Yb1 O1 146.85(13)
O21 Yb1 O1 84.15(13)
O4 Yb1 O1 72.58(13)
O18 Yb1 O1 78.69(13)
O3 Yb1 Mo4 64.36(9)
O19 Yb1 Mo4 144.77(10)
O2 Yb1 Mo4 93.42(9)
O20 Yb1 Mo4 94.62(9)
O21 Yb1 Mo4 93.59(9)
O4 Yb1 Mo4 19.75(9)
O18 Yb1 Mo4 141.29(10)
O1 Yb1 Mo4 64.10(9)
O3 Yb1 Mo3 19.02(9)
O19 Yb1 Mo3 95.38(10)
O2 Yb1 Mo3 64.19(10)
O20 Yb1 Mo3 89.96(9)
O21 Yb1 Mo3 139.16(9)
O4 Yb1 Mo3 64.36(9)
O18 Yb1 Mo3 148.37(10)
O1 Yb1 Mo3 94.41(9)
Mo4 Yb1 Mo3 50.839(10)
O3 Yb1 Mo7 94.35(9)
O19 Yb1 Mo7 19.12(10)
O2 Yb1 Mo7 93.40(9)
O20 Yb1 Mo7 64.25(9)
O21 Yb1 Mo7 93.26(9)
O4 Yb1 Mo7 144.11(9)
O18 Yb1 Mo7 64.20(10)
O1 Yb1 Mo7 141.42(9)
Mo4 Yb1 Mo7 154.220(12)
Mo3 Yb1 Mo7 111.384(12)
O3 Yb1 Mo8 89.79(10)
O19 Yb1 Mo8 63.93(10)
O2 Yb1 Mo8 138.97(10)
O20 Yb1 Mo8 19.05(9)
O21 Yb1 Mo8 63.91(9)
O4 Yb1 Mo8 95.06(9)
O18 Yb1 Mo8 93.72(9)
O1 Yb1 Mo8 147.84(10)
Mo4 Yb1 Mo8 111.823(11)
Mo3 Yb1 Mo8 107.010(12)
Mo7 Yb1 Mo8 50.537(10)
O5 Mo1 O1 106.9(2)
O5 Mo1 O6 102.8(2)
O1 Mo1 O6 96.59(18)
O5 Mo1 O12 101.8(2)
O1 Mo1 O12 95.91(17)
O6 Mo1 O12 147.76(18)
O5 Mo1 O14 91.4(2)
O1 Mo1 O14 161.73(17)
O6 Mo1 O14 80.35(17)
O12 Mo1 O14 78.53(15)
O5 Mo1 O13 162.55(18)
O1 Mo1 O13 90.54(15)
O6 Mo1 O13 75.81(17)
O12 Mo1 O13 74.47(14)
O14 Mo1 O13 71.23(14)
O5 Mo1 Yb1 133.99(16)
O1 Mo1 Yb1 27.13(13)
O6 Mo1 Yb1 89.09(13)
O12 Mo1 Yb1 88.67(11)
O14 Mo1 Yb1 134.64(11)
O13 Mo1 Yb1 63.42(8)
O7 Mo2 O2 106.5(2)
O7 Mo2 O6 102.4(3)
O2 Mo2 O6 94.9(2)
O7 Mo2 O8 102.4(3)
O2 Mo2 O8 96.03(19)
O6 Mo2 O8 148.71(17)
O7 Mo2 O15 93.1(2)
O2 Mo2 O15 160.42(17)
O6 Mo2 O15 80.31(19)
O8 Mo2 O15 79.63(19)
O7 Mo2 O13 164.21(19)
O2 Mo2 O13 89.27(15)
O6 Mo2 O13 74.98(15)
O8 Mo2 O13 75.94(15)
O15 Mo2 O13 71.14(14)
O7 Mo2 Yb1 132.51(17)
O2 Mo2 Yb1 26.01(13)
O6 Mo2 Yb1 88.65(13)
O8 Mo2 Yb1 88.47(12)
O15 Mo2 Yb1 134.41(11)
O13 Mo2 Yb1 63.28(8)
O9 Mo3 O3 106.5(2)
O9 Mo3 O10 101.3(2)
O3 Mo3 O10 95.62(17)
O9 Mo3 O8 103.7(2)
O3 Mo3 O8 95.10(18)
O10 Mo3 O8 148.62(18)
O9 Mo3 O16 92.9(2)
O3 Mo3 O16 160.65(17)
O10 Mo3 O16 80.20(16)
O8 Mo3 O16 79.96(17)
O9 Mo3 O13 164.29(19)
O3 Mo3 O13 89.15(16)
O10 Mo3 O13 75.06(14)
O8 Mo3 O13 75.70(17)
O16 Mo3 O13 71.51(14)
O9 Mo3 Yb1 132.15(17)
O3 Mo3 Yb1 25.69(13)
O10 Mo3 Yb1 88.06(11)
O8 Mo3 Yb1 88.99(13)
O16 Mo3 Yb1 134.98(11)
O13 Mo3 Yb1 63.47(8)
O11 Mo4 O4 106.85(18)
O11 Mo4 O12 102.72(19)
O4 Mo4 O12 96.86(17)
O11 Mo4 O10 101.9(2)
O4 Mo4 O10 94.79(17)
O12 Mo4 O10 148.30(17)
O11 Mo4 O17 90.19(17)
O4 Mo4 O17 162.81(15)
O12 Mo4 O17 81.20(15)
O10 Mo4 O17 79.07(15)
O11 Mo4 O13 162.51(16)
O4 Mo4 O13 90.64(15)
O12 Mo4 O13 74.95(15)
O10 Mo4 O13 75.54(15)
O17 Mo4 O13 72.32(13)
O11 Mo4 Yb1 133.83(14)
O4 Mo4 Yb1 26.98(12)
O12 Mo4 Yb1 89.37(11)
O10 Mo4 Yb1 87.81(11)
O17 Mo4 Yb1 135.92(10)
O13 Mo4 Yb1 63.66(8)
N1 Mo5 O14 102.3(2)
N1 Mo5 O15 96.9(2)
O14 Mo5 O15 89.4(2)
N1 Mo5 O17 100.4(2)
O14 Mo5 O17 90.74(17)
O15 Mo5 O17 162.17(15)
N1 Mo5 O16 95.4(2)
O14 Mo5 O16 162.21(16)
O15 Mo5 O16 87.5(2)
O17 Mo5 O16 86.98(17)
N1 Mo5 O13 175.3(2)
O14 Mo5 O13 81.58(15)
O15 Mo5 O13 80.47(15)
O17 Mo5 O13 81.92(14)
O16 Mo5 O13 80.63(15)
O22 Mo6 O18 107.2(2)
O22 Mo6 O23 102.2(2)
O18 Mo6 O23 95.93(18)
O22 Mo6 O29 101.5(2)
O18 Mo6 O29 95.46(18)
O23 Mo6 O29 149.25(17)
O22 Mo6 O31 91.55(19)
O18 Mo6 O31 161.22(17)
O23 Mo6 O31 79.84(17)
O29 Mo6 O31 80.22(17)
O22 Mo6 O30 162.57(18)
O18 Mo6 O30 90.18(15)
O23 Mo6 O30 76.15(15)
O29 Mo6 O30 75.35(15)
O31 Mo6 O30 71.04(13)
O22 Mo6 Mo7 134.95(19)
O18 Mo6 Mo7 82.87(14)
O23 Mo6 Mo7 32.83(12)
O29 Mo6 Mo7 121.57(12)
O31 Mo6 Mo7 83.91(11)
O30 Mo6 Mo7 46.36(9)
O22 Mo6 Yb1 133.79(16)
O18 Mo6 Yb1 26.56(13)
O23 Mo6 Yb1 88.50(13)
O29 Mo6 Yb1 89.08(11)
O31 Mo6 Yb1 134.66(11)
O30 Mo6 Yb1 63.62(8)
Mo7 Mo6 Yb1 64.644(12)
O24 Mo7 O19 106.6(2)
O24 Mo7 O25 103.1(2)
O19 Mo7 O25 95.66(18)
O24 Mo7 O23 101.4(2)
O19 Mo7 O23 94.90(18)
O25 Mo7 O23 149.21(18)
O24 Mo7 O32 92.8(2)
O19 Mo7 O32 160.61(17)
O25 Mo7 O32 80.16(16)
O23 Mo7 O32 80.32(17)
O24 Mo7 O30 163.77(19)
O19 Mo7 O30 89.61(15)
O25 Mo7 O30 75.78(15)
O23 Mo7 O30 75.46(15)
O32 Mo7 O30 71.01(13)
O24 Mo7 Mo6 133.85(19)
O19 Mo7 Mo6 81.94(14)
O25 Mo7 Mo6 121.49(12)
O23 Mo7 Mo6 32.58(12)
O32 Mo7 Mo6 84.18(11)
O30 Mo7 Mo6 45.89(9)
O24 Mo7 Yb1 132.50(17)
O19 Mo7 Yb1 25.91(13)
O25 Mo7 Yb1 88.47(11)
O23 Mo7 Yb1 88.55(11)
O32 Mo7 Yb1 134.70(11)
O30 Mo7 Yb1 63.70(8)
Mo6 Mo7 Yb1 64.902(11)
O26 Mo8 O20 106.5(2)
O26 Mo8 O25 102.7(2)
O20 Mo8 O25 96.38(17)
O26 Mo8 O27 101.8(2)
O20 Mo8 O27 95.62(17)
O25 Mo8 O27 148.28(17)
O26 Mo8 O33 91.37(19)
O20 Mo8 O33 162.13(16)
O25 Mo8 O33 79.11(16)
O27 Mo8 O33 80.51(16)
O26 Mo8 O30 163.82(17)
O20 Mo8 O30 89.65(15)
O25 Mo8 O30 75.90(15)
O27 Mo8 O30 74.92(14)
O33 Mo8 O30 72.49(13)
O26 Mo8 Yb1 132.51(15)
O20 Mo8 Yb1 26.03(12)
O25 Mo8 Yb1 88.40(12)
O27 Mo8 Yb1 89.67(11)
O33 Mo8 Yb1 136.11(11)
O30 Mo8 Yb1 63.66(8)
O28 Mo9 O21 106.73(19)
O28 Mo9 O29 100.8(2)
O21 Mo9 O29 95.52(18)
O28 Mo9 O27 103.6(2)
O21 Mo9 O27 96.73(17)
O29 Mo9 O27 148.22(17)
O28 Mo9 O34 91.90(18)
O21 Mo9 O34 161.36(16)
O29 Mo9 O34 80.20(17)
O27 Mo9 O34 78.86(16)
O28 Mo9 O30 163.64(17)
O21 Mo9 O30 89.56(15)
O29 Mo9 O30 75.66(15)
O27 Mo9 O30 75.23(15)
O34 Mo9 O30 71.80(13)
O28 Mo9 Yb1 132.71(15)
O21 Mo9 Yb1 25.98(12)
O29 Mo9 Yb1 89.10(13)
O27 Mo9 Yb1 89.24(11)
O34 Mo9 Yb1 135.38(11)
O30 Mo9 Yb1 63.59(8)
N4 Mo10 O34 99.2(2)
N4 Mo10 O31 98.0(2)
O34 Mo10 O31 89.55(19)
N4 Mo10 O32 99.1(2)
O34 Mo10 O32 161.66(16)
O31 Mo10 O32 86.74(19)
N4 Mo10 O33 100.0(2)
O34 Mo10 O33 91.34(18)
O31 Mo10 O33 161.53(16)
O32 Mo10 O33 86.63(18)
N4 Mo10 O30 178.03(19)
O34 Mo10 O30 81.47(15)
O31 Mo10 O30 80.10(14)
O32 Mo10 O30 80.20(15)
O33 Mo10 O30 81.80(14)
Mo1 O1 Yb1 133.1(2)
Mo2 O2 Yb1 134.8(2)
Mo3 O3 Yb1 135.3(2)
Mo4 O4 Yb1 133.27(19)
Mo1 O6 Mo2 114.8(2)
Mo3 O8 Mo2 114.6(2)
Mo3 O10 Mo4 115.4(2)
Mo4 O12 Mo1 115.19(19)
Mo5 O13 Mo4 100.41(13)
Mo5 O13 Mo1 100.96(14)
Mo4 O13 Mo1 88.51(13)
Mo5 O13 Mo2 100.79(14)
Mo4 O13 Mo2 158.79(16)
Mo1 O13 Mo2 88.02(12)
Mo5 O13 Mo3 100.52(15)
Mo4 O13 Mo3 88.10(12)
Mo1 O13 Mo3 158.52(16)
Mo2 O13 Mo3 87.52(12)
C1 O14 Mo5 128.5(4)
C1 O14 Mo1 122.3(4)
Mo5 O14 Mo1 106.23(17)
C2 O15 Mo5 129.1(4)
C2 O15 Mo2 123.3(4)
Mo5 O15 Mo2 107.59(18)
C3 O16 Mo5 126.0(5)
C3 O16 Mo3 120.1(5)
Mo5 O16 Mo3 107.34(17)
C4 O17 Mo5 123.7(4)
C4 O17 Mo4 118.9(3)
Mo5 O17 Mo4 105.29(15)
Mo6 O18 Yb1 133.9(2)
Mo7 O19 Yb1 135.0(2)
Mo8 O20 Yb1 134.93(19)
Mo9 O21 Yb1 134.94(19)
Mo6 O23 Mo7 114.6(2)
Mo8 O25 Mo7 114.8(2)
Mo8 O27 Mo9 114.36(19)
Mo9 O29 Mo6 114.1(2)
Mo10 O30 Mo9 100.42(14)
Mo10 O30 Mo6 101.41(13)
Mo9 O30 Mo6 88.43(12)
Mo10 O30 Mo8 100.10(14)
Mo9 O30 Mo8 88.35(12)
Mo6 O30 Mo8 158.48(16)
Mo10 O30 Mo7 101.04(13)
Mo9 O30 Mo7 158.54(16)
Mo6 O30 Mo7 87.75(12)
Mo8 O30 Mo7 87.50(12)
C5 O31 Mo10 126.9(5)
C5 O31 Mo6 123.4(5)
Mo10 O31 Mo6 107.43(16)
C6 O32 Mo10 126.6(5)
C6 O32 Mo7 122.1(5)
Mo10 O32 Mo7 107.75(16)
C7 O33 Mo10 123.0(4)
C7 O33 Mo8 115.7(4)
Mo10 O33 Mo8 105.54(16)
C8 O34 Mo10 127.3(5)
C8 O34 Mo9 122.3(5)
Mo10 O34 Mo9 106.31(17)
N2 N1 Mo5 169.9(6)
N1 N2 C9 119.6(6)
O36 N3 O35 122.2(8)
O36 N3 C14 118.8(8)
O35 N3 C14 119.0(10)
N5 N4 Mo10 173.9(5)
N4 N5 C15 120.5(6)
O37 N6 O38 123.9(9)
O37 N6 C20 118.0(9)
O38 N6 C20 118.1(10)
C29 N7 C21 111.2(5)
C29 N7 C33 107.2(5)
C21 N7 C33 110.5(5)
C29 N7 C25 110.6(5)
C21 N7 C25 107.1(4)
C33 N7 C25 110.4(5)
C45 N8 C37 110.3(6)
C45 N8 C49 108.2(6)
C37 N8 C49 111.7(7)
C45 N8 C41 112.2(7)
C37 N8 C41 107.6(6)
C49 N8 C41 106.8(7)
C53 N9 C57 108.6(4)
C53 N9 C61 108.8(4)
C57 N9 C61 111.6(5)
C53 N9 C65 111.1(5)
C57 N9 C65 108.8(4)
C61 N9 C65 108.0(4)
C10 C9 C11 121.0(7)
C10 C9 N2 123.2(5)
C11 C9 N2 115.7(7)
C9 C10 C12 119.4(6)
C13 C11 C9 118.8(9)
C14 C12 C10 118.6(8)
C14 C13 C11 119.9(7)
C13 C14 C12 122.1(7)
C13 C14 N3 119.0(7)
C12 C14 N3 118.9(9)
N5 C15 C16 117.8(6)
N5 C15 C17 123.9(6)
C16 C15 C17 118.2(7)
C18 C16 C15 121.3(8)
C19 C17 C15 120.3(7)
C16 C18 C20 119.6(7)
C20 C19 C17 119.3(8)
C19 C20 C18 121.1(8)
C19 C20 N6 119.2(9)
C18 C20 N6 119.6(8)
N7 C21 C22 114.6(5)
C23 C22 C21 112.2(5)
C22 C23 C24 112.3(6)
C26 C25 N7 114.0(5)
C25 C26 C27 110.3(5)
C28 C27 C26 112.4(6)
N7 C29 C30 115.3(5)
C29 C30 C31 110.2(6)
C32 C31 C30 112.1(7)
C34 C33 N7 115.9(5)
C35 C34 C33 111.1(7)
C34 C35 C36 113.1(9)
C38 C37 N8 115.8(7)
C37 C38 C39 111.1(9)
C40 C39 C38 114.4(10)
C42 C41 N8 116.8(7)
C41 C42 C43 110.8(9)
C44 C43 C42 116.8(11)
C46 C45 N8 116.1(6)
C45 C46 C47 112.1(7)
C48 C47 C46 111.8(7)
N8 C49 C50 115.9(8)
C51B C50 C49 118.6(11)
C49 C50 C51A 99.6(13)
C52A C51A C50 107(2)
C52B C51B C50 97.8(16)
N9 C53 C54 115.7(5)
C55 C54 C53 111.8(6)
C54 C55 C56 112.4(7)
N9 C57 C58 115.7(5)
C59 C58 C57 110.8(6)
C60 C59 C58 112.6(7)
N9 C61 C62 115.4(5)
C63 C62 C61 110.1(5)
C64 C63 C62 113.2(6)
C66 C65 N9 114.5(5)
C65 C66 C67 111.3(6)
C68 C67 C66 111.3(7)
Cl1A C69A Cl2A 106.6(12)
Cl1A C69A Cl3A 109.8(12)
Cl2A C69A Cl3A 112.2(13)
Cl1B C69B Cl3B 121.7(16)
Cl1B C69B Cl2B 114.7(14)
Cl3B C69B Cl2B 107.7(13)

loop_
_geom_bond_atom_site_label_1
_geom_bond_atom_site_label_2
_geom_bond_distance
Yb1 O3 2.321(4)
Yb1 O19 2.331(4)
Yb1 O2 2.337(4)
Yb1 O20 2.340(4)
Yb1 O21 2.342(4)
Yb1 O4 2.346(4)
Yb1 O18 2.348(4)
Yb1 O1 2.357(4)
Yb1 Mo4 3.7652(4)
Yb1 Mo3 3.7667(5)
Yb1 Mo7 3.7733(5)
Yb1 Mo8 3.7762(5)
Mo1 O5 1.696(5)
Mo1 O1 1.753(4)
Mo1 O6 1.900(5)
Mo1 O12 1.920(4)
Mo1 O14 2.280(4)
Mo1 O13 2.310(4)
Mo2 O7 1.701(5)
Mo2 O2 1.749(4)
Mo2 O6 1.923(5)
Mo2 O8 1.923(5)
Mo2 O15 2.237(4)
Mo2 O13 2.327(3)
Mo3 O9 1.701(5)
Mo3 O3 1.745(4)
Mo3 O10 1.902(4)
Mo3 O8 1.915(5)
Mo3 O16 2.230(4)
Mo3 O13 2.342(4)
Mo4 O11 1.707(4)
Mo4 O4 1.748(3)
Mo4 O12 1.896(4)
Mo4 O10 1.923(4)
Mo4 O17 2.264(4)
Mo4 O13 2.308(4)
Mo5 N1 1.780(5)
Mo5 O14 1.979(5)
Mo5 O15 1.999(4)
Mo5 O17 2.004(4)
Mo5 O16 2.021(4)
Mo5 O13 2.110(3)
Mo6 O22 1.692(4)
Mo6 O18 1.753(4)
Mo6 O23 1.907(4)
Mo6 O29 1.924(4)
Mo6 O31 2.249(4)
Mo6 O30 2.314(4)
Mo6 Mo7 3.2198(7)
Mo7 O24 1.705(4)
Mo7 O19 1.747(4)
Mo7 O25 1.914(4)
Mo7 O23 1.920(4)
Mo7 O32 2.242(4)
Mo7 O30 2.332(4)
Mo8 O26 1.704(4)
Mo8 O20 1.741(4)
Mo8 O25 1.913(4)
Mo8 O27 1.916(4)
Mo8 O33 2.255(4)
Mo8 O30 2.328(3)
Mo9 O28 1.691(4)
Mo9 O21 1.748(4)
Mo9 O29 1.916(4)
Mo9 O27 1.928(4)
Mo9 O34 2.259(4)
Mo9 O30 2.307(3)
Mo10 N4 1.784(5)
Mo10 O34 1.985(4)
Mo10 O31 2.003(4)
Mo10 O32 2.008(4)
Mo10 O33 2.023(4)
Mo10 O30 2.116(3)
Cl1A C69A 1.740(16)
Cl2A C69A 1.744(18)
Cl3A C69A 1.761(17)
Cl1B C69B 1.712(17)
Cl2B C69B 1.727(17)
Cl3B C69B 1.727(17)
O14 C1 1.407(7)
O15 C2 1.380(8)
O16 C3 1.407(8)
O17 C4 1.426(6)
O31 C5 1.368(9)
O32 C6 1.407(8)
O33 C7 1.428(8)
O34 C8 1.412(9)
O35 N3 1.214(11)
O36 N3 1.206(13)
O37 N6 1.227(13)
O38 N6 1.236(12)
N1 N2 1.245(7)
N2 C9 1.400(9)
N3 C14 1.449(10)
N4 N5 1.247(6)
N5 C15 1.382(9)
N6 C20 1.441(11)
N7 C29 1.507(8)
N7 C21 1.516(7)
N7 C33 1.526(8)
N7 C25 1.536(7)
N8 C45 1.513(10)
N8 C37 1.518(10)
N8 C49 1.519(10)
N8 C41 1.520(11)
N9 C53 1.517(7)
N9 C57 1.517(8)
N9 C61 1.518(7)
N9 C65 1.534(7)
C9 C10 1.375(11)
C9 C11 1.399(9)
C10 C12 1.394(10)
C11 C13 1.385(12)
C12 C14 1.389(11)
C13 C14 1.352(14)
C15 C16 1.400(9)
C15 C17 1.417(10)
C16 C18 1.367(12)
C17 C19 1.400(11)
C18 C20 1.400(13)
C19 C20 1.372(12)
C21 C22 1.520(9)
C22 C23 1.503(9)
C23 C24 1.513(10)
C25 C26 1.522(8)
C26 C27 1.529(9)
C27 C28 1.510(9)
C29 C30 1.513(10)
C30 C31 1.516(9)
C31 C32 1.492(12)
C33 C34 1.510(10)
C34 C35 1.503(11)
C35 C36 1.511(14)
C37 C38 1.494(13)
C38 C39 1.514(13)
C39 C40 1.475(16)
C41 C42 1.486(14)
C42 C43 1.515(14)
C43 C44 1.423(17)
C45 C46 1.495(11)
C46 C47 1.523(12)
C47 C48 1.487(13)
C49 C50 1.546(16)
C50 C51B 1.501(19)
C50 C51A 1.65(3)
C51A C52A 1.49(3)
C51B C52B 1.48(3)
C53 C54 1.524(9)
C54 C55 1.501(9)
C55 C56 1.511(11)
C57 C58 1.521(9)
C58 C59 1.515(9)
C59 C60 1.499(11)
C61 C62 1.520(8)
C62 C63 1.507(8)
C63 C64 1.501(9)
C65 C66 1.508(9)
C66 C67 1.534(9)
C67 C68 1.513(11)
